data_7236299
loop_
_publ_author_name
'Zhao, X. X.'
'Li, S. H.'
'Wang, Y.'
'Li, Y. C.'
'Zhao, F. Q.'
'Pang, S. P.'

_publ_section_title
;
 Design and synthesis of energetic materials towards high density and
 positive oxygen balance by N-dinitromethyl functionalization of
 nitroazoles
;
_journal_issue 15
_journal_name_full 'Journal of Materials Chemistry A'
_journal_page_first 5495
_journal_paper_doi 10.1039/C6TA01501H
_journal_volume 4
_journal_year 2016
_chemical_formula_moiety 'H5 N2, C3 H N6 O6'
_chemical_formula_sum 'C3 H6 N8 O6'
_chemical_formula_weight 250.16
_space_group_IT_number 14
_space_group_name_Hall '-P 2ybc'
_space_group_name_H-M_alt 'P 1 21/c 1'
_symmetry_cell_setting monoclinic
_symmetry_space_group_name_Hall '-P 2ybc'
_symmetry_space_group_name_H-M 'P 1 21/c 1'
_atom_sites_solution_hydrogens geom
_atom_sites_solution_primary direct
_atom_sites_solution_secondary difmap
_audit_creation_method SHELXL-97
_audit_update_record
;
2015-12-14 deposited with the CCDC.
2016-03-11 downloaded from the CCDC.
;
_cell_angle_alpha 90.00
_cell_angle_beta 100.123(4)
_cell_angle_gamma 90.00
_cell_formula_units_Z 4
_cell_length_a 6.4094(9)
_cell_length_b 16.106(2)
_cell_length_c 9.1462(11)
_cell_measurement_reflns_used 1477
_cell_measurement_temperature 173(2)
_cell_measurement_theta_max 23.22
_cell_measurement_theta_min 3.39
_cell_volume 929.5(2)
_computing_structure_refinement 'SHELXL-97 (Sheldrick, 2008)'
_computing_structure_solution 'SHELXS-97 (Sheldrick, 2008)'
_diffrn_ambient_temperature 173(2)
_diffrn_measured_fraction_theta_full 0.980
_diffrn_measured_fraction_theta_max 0.980
_diffrn_measurement_device_type 'PHOTON100 CMOS detector'
_diffrn_measurement_method 'omega scan'
_diffrn_radiation_monochromator 'TRIUMPH curved crystal monochromator'
_diffrn_radiation_source 'fine-focus sealed tube'
_diffrn_radiation_type MoK\a
_diffrn_radiation_wavelength 0.71073
_diffrn_reflns_av_R_equivalents 0.0519
_diffrn_reflns_av_sigmaI/netI 0.0812
_diffrn_reflns_limit_h_max 4
_diffrn_reflns_limit_h_min -7
_diffrn_reflns_limit_k_max 19
_diffrn_reflns_limit_k_min -19
_diffrn_reflns_limit_l_max 9
_diffrn_reflns_limit_l_min -11
_diffrn_reflns_number 5568
_diffrn_reflns_theta_full 25.39
_diffrn_reflns_theta_max 25.39
_diffrn_reflns_theta_min 3.39
_exptl_absorpt_coefficient_mu 0.168
_exptl_absorpt_correction_T_max 0.7452
_exptl_absorpt_correction_T_min 0.6934
_exptl_absorpt_correction_type multi-scan
_exptl_absorpt_process_details 'SADABS (Bruker, 2013)'
_exptl_crystal_density_diffrn 1.788
_exptl_crystal_density_method 'not measured'
_exptl_crystal_description block
_exptl_crystal_F_000 512
_exptl_crystal_size_max 0.19
_exptl_crystal_size_mid 0.17
_exptl_crystal_size_min 0.17
_refine_diff_density_max 0.498
_refine_diff_density_min -0.294
_refine_diff_density_rms 0.065
_refine_ls_extinction_method none
_refine_ls_goodness_of_fit_ref 1.027
_refine_ls_hydrogen_treatment mixed
_refine_ls_matrix_type full
_refine_ls_number_parameters 169
_refine_ls_number_reflns 1676
_refine_ls_number_restraints 21
_refine_ls_restrained_S_all 1.025
_refine_ls_R_factor_all 0.1081
_refine_ls_R_factor_gt 0.0508
_refine_ls_shift/su_max 0.000
_refine_ls_shift/su_mean 0.000
_refine_ls_structure_factor_coef Fsqd
_refine_ls_weighting_details 'calc w=1/[\s^2^(Fo^2^)+(0.0418P)^2^+0.5596P] where P=(Fo^2^+2Fc^2^)/3'
_refine_ls_weighting_scheme calc
_refine_ls_wR_factor_gt 0.0931
_refine_ls_wR_factor_ref 0.1107
_reflns_number_gt 1022
_reflns_number_total 1676
_reflns_threshold_expression >2sigma(I)
_cod_data_source_file c6ta01501h2.cif
_cod_data_source_block 1
_cod_depositor_comments
;
The following automatic conversions were performed:

data item '_symmetry_cell_setting' value 'Monoclinic' was changed to
'monoclinic' in accordance with the
/home/saulius/struct/COD-crude-data/automatic-downloads/DataCite-retrospective/RSC/depositions/lib/dictionaries/cif_core.dic
dictionary named 'cif_core.dic' version 2.4.2 last updated on
2011-04-26.

Automatic conversion script
Id: cif_fix_values 6909 2019-04-08 15:41:33Z antanas 
;
_cod_original_sg_symbol_Hall '-P 2ybc  '
_cod_original_sg_symbol_H-M 'P2(1)/c  '
_cod_database_code 7236299

loop_
_symmetry_equiv_pos_as_xyz
'x, y, z'
'-x, y+1/2, -z+1/2'
'-x, -y, -z'
'x, -y-1/2, z-1/2'

loop_
_atom_site_label
_atom_site_type_symbol
_atom_site_fract_x
_atom_site_fract_y
_atom_site_fract_z
_atom_site_U_iso_or_equiv
_atom_site_adp_type
_atom_site_occupancy
_atom_site_symmetry_multiplicity
_atom_site_calc_flag
_atom_site_refinement_flags
C1 C 0.8258(4) 0.22733(19) 1.0782(3) 0.0167(7) Uani 1 1 d .
C2 C 0.5775(5) 0.2267(2) 0.9027(3) 0.0228(8) Uani 1 1 d .
H2 H 0.4764 0.2120 0.8178 0.027 Uiso 1 1 calc R
C3 C 0.4594(5) 0.37140(19) 0.9345(3) 0.0183(7) Uani 1 1 d .
N1 N 0.5802(4) 0.29958(15) 0.9745(3) 0.0182(6) Uani 1 1 d .
N2 N 0.7466(4) 0.30059(16) 1.0913(2) 0.0199(6) Uani 1 1 d .
N3 N 0.7336(4) 0.17834(16) 0.9656(3) 0.0225(7) Uani 1 1 d .
N4 N 0.2945(4) 0.38896(17) 1.0071(3) 0.0225(7) Uani 1 1 d .
N5 N 0.5248(4) 0.42247(16) 0.8298(3) 0.0220(6) Uani 1 1 d .
N6 N 1.0111(4) 0.20074(17) 1.1828(3) 0.0250(7) Uani 1 1 d .
N7 N 1.0162(5) 0.56570(18) 0.7227(3) 0.0346(8) Uani 1 1 d D
H7A H 1.104(3) 0.5991(15) 0.692(3) 0.052 Uiso 1 1 d D
H7B H 0.965(4) 0.5942(15) 0.791(2) 0.052 Uiso 1 1 d D
H7C H 1.095(4) 0.5283(15) 0.774(3) 0.052 Uiso 1 1 d D
N8 N 0.8577(6) 0.5349(3) 0.6121(4) 0.0769(14) Uani 1 1 d D
H8A H 0.787(5) 0.4925(18) 0.644(4) 0.092 Uiso 1 1 d D
H8B H 0.759(5) 0.5670(18) 0.573(4) 0.092 Uiso 1 1 d D
O1 O 0.1775(4) 0.44972(14) 0.9754(2) 0.0319(6) Uani 1 1 d .
O2 O 0.2663(3) 0.33884(14) 1.1082(2) 0.0279(6) Uani 1 1 d .
O3 O 0.4338(3) 0.48918(14) 0.7915(2) 0.0302(6) Uani 1 1 d .
O4 O 0.6811(4) 0.39835(14) 0.7775(3) 0.0352(6) Uani 1 1 d .
O5 O 1.0586(3) 0.24009(14) 1.2984(2) 0.0276(6) Uani 1 1 d .
O6 O 1.1092(4) 0.14151(15) 1.1474(3) 0.0443(7) Uani 1 1 d .

loop_
_atom_site_aniso_label
_atom_site_aniso_U_11
_atom_site_aniso_U_22
_atom_site_aniso_U_33
_atom_site_aniso_U_23
_atom_site_aniso_U_13
_atom_site_aniso_U_12
C1 0.0158(17) 0.0166(18) 0.0178(16) 0.0022(14) 0.0035(14) 0.0013(14)
C2 0.0231(19) 0.025(2) 0.0198(17) -0.0028(15) 0.0020(15) -0.0019(16)
C3 0.0159(17) 0.0194(19) 0.0187(17) -0.0005(14) 0.0007(14) 0.0030(14)
N1 0.0163(15) 0.0193(16) 0.0183(13) -0.0010(12) 0.0011(11) 0.0020(11)
N2 0.0177(14) 0.0226(16) 0.0187(14) -0.0001(12) 0.0010(11) 0.0013(12)
N3 0.0215(15) 0.0230(16) 0.0224(14) -0.0028(12) 0.0020(12) 0.0043(13)
N4 0.0190(15) 0.0262(17) 0.0212(15) -0.0015(13) 0.0007(12) 0.0023(13)
N5 0.0227(16) 0.0205(16) 0.0222(15) -0.0024(12) 0.0022(12) 0.0013(13)
N6 0.0247(16) 0.0251(17) 0.0248(16) 0.0030(14) 0.0031(13) 0.0051(13)
N7 0.0310(18) 0.0306(19) 0.0425(19) -0.0007(15) 0.0074(15) 0.0005(15)
N8 0.095(3) 0.086(3) 0.044(2) 0.007(2) -0.001(2) -0.060(3)
O1 0.0293(14) 0.0313(14) 0.0363(13) 0.0043(11) 0.0090(11) 0.0172(12)
O2 0.0276(14) 0.0348(15) 0.0230(12) 0.0084(11) 0.0092(10) 0.0024(11)
O3 0.0304(14) 0.0206(14) 0.0391(14) 0.0091(11) 0.0046(11) 0.0051(11)
O4 0.0364(15) 0.0337(15) 0.0423(14) 0.0052(11) 0.0255(12) 0.0083(12)
O5 0.0288(14) 0.0311(14) 0.0217(12) 0.0003(11) 0.0009(10) 0.0031(11)
O6 0.0426(16) 0.0393(17) 0.0456(16) -0.0083(13) -0.0070(13) 0.0236(14)

loop_
_atom_type_symbol
_atom_type_description
_atom_type_scat_dispersion_real
_atom_type_scat_dispersion_imag
_atom_type_scat_source
C C 0.0033 0.0016 'International Tables Vol C Tables 4.2.6.8 and 6.1.1.4'
H H 0.0000 0.0000 'International Tables Vol C Tables 4.2.6.8 and 6.1.1.4'
N N 0.0061 0.0033 'International Tables Vol C Tables 4.2.6.8 and 6.1.1.4'
O O 0.0106 0.0060 'International Tables Vol C Tables 4.2.6.8 and 6.1.1.4'

loop_
_geom_angle_atom_site_label_1
_geom_angle_atom_site_label_2
_geom_angle_atom_site_label_3
_geom_angle
N2 C1 N3 118.4(3)
N2 C1 N6 119.7(3)
N3 C1 N6 121.9(3)
N3 C2 N1 111.0(3)
N3 C2 H2 124.5
N1 C2 H2 124.5
N4 C3 N5 124.4(3)
N4 C3 N1 118.6(3)
N5 C3 N1 116.8(3)
C2 N1 N2 109.4(2)
C2 N1 C3 129.3(2)
N2 N1 C3 120.8(2)
C1 N2 N1 100.4(2)
C2 N3 C1 100.7(2)
O1 N4 O2 121.2(3)
O1 N4 C3 122.4(3)
O2 N4 C3 116.3(3)
O3 N5 O4 122.0(3)
O3 N5 C3 121.7(3)
O4 N5 C3 116.3(3)
O6 N6 O5 125.0(3)
O6 N6 C1 117.2(3)
O5 N6 C1 117.8(3)
N8 N7 H7A 114.8(18)
N8 N7 H7B 112.6(18)
H7A N7 H7B 105(2)
N8 N7 H7C 115.2(18)
H7A N7 H7C 105(2)
H7B N7 H7C 104(2)
N7 N8 H8A 112.1(19)
N7 N8 H8B 119(2)
H8A N8 H8B 103(3)

loop_
_geom_bond_atom_site_label_1
_geom_bond_atom_site_label_2
_geom_bond_distance
C1 N2 1.299(4)
C1 N3 1.348(4)
C1 N6 1.453(4)
C2 N3 1.318(4)
C2 N1 1.344(4)
C2 H2 0.9500
C3 N4 1.373(4)
C3 N5 1.382(4)
C3 N1 1.404(4)
N1 N2 1.370(3)
N4 O1 1.236(3)
N4 O2 1.264(3)
N5 O3 1.243(3)
N5 O4 1.246(3)
N6 O6 1.217(3)
N6 O5 1.224(3)
N7 N8 1.392(5)
N7 H7A 0.863(16)
N7 H7B 0.883(16)
N7 H7C 0.868(16)
N8 H8A 0.898(17)
N8 H8B 0.846(17)
